data_2016277
loop_
_publ_author_name
'\/Dakovi\'c, Marijana'
'Popovi\'c, Zora'

_publ_section_title <i>trans</i>-Bis(azido-\k<i>N</i>)bis(pyridine-2-carboxamide-\k^2^<i>N</i>^1^,<i>O</i>^2^)nickel(II)
_journal_coeditor_code LN3065
_journal_issue 11
_journal_name_full 'Acta Crystallographica Section C'
_journal_page_first m507
_journal_page_last m509
_journal_paper_doi 10.1107/S0108270107047312
_journal_volume 63
_journal_year 2007
_chemical_formula_iupac '[Ni (N3)2 (C6 H6 N2 O)2]'
_chemical_formula_moiety 'C12 H12 N10 Ni O2'
_chemical_formula_sum 'C12 H12 N10 Ni O2'
_chemical_formula_weight 387.01
_chemical_name_systematic <i>trans</i>-Bis(azido-\kN)bis(pyridine-2-carboxamide-\k^2^N^1^,O^2^)nickel(II)
_space_group_IT_number 14
_symmetry_cell_setting monoclinic
_symmetry_space_group_name_Hall '-P 2ybc'
_symmetry_space_group_name_H-M 'P 1 21/c 1'
_atom_sites_solution_hydrogens geom
_atom_sites_solution_primary direct
_atom_sites_solution_secondary difmap
_cell_angle_alpha 90
_cell_angle_beta 116.767(2)
_cell_angle_gamma 90
_cell_formula_units_Z 2
_cell_length_a 7.62370(10)
_cell_length_b 11.9574(2)
_cell_length_c 9.5112(3)
_cell_measurement_reflns_used 20257
_cell_measurement_temperature 183
_cell_measurement_theta_max 34.7374
_cell_measurement_theta_min 2.3897
_cell_volume 774.13(3)
_computing_cell_refinement
;
CrysAlisPro (Oxford Diffraction, 2007)
;
_computing_data_collection
;
CrysAlisPro (Oxford Diffraction, 2007)
;
_computing_data_reduction
;
CrysAlisPro (Oxford Diffraction, 2007)
;
_computing_molecular_graphics
;
ORTEP-3 for Windows (Farrugia, 1997) and
Mercury (Bruno <i>et al.</i>,  2002)
;
_computing_publication_material 'PLATON (Spek, 2003)'
_computing_structure_refinement 'SHELXL97 (Sheldrick, 1997)'
_computing_structure_solution 'SHELXS97 (Sheldrick, 1997)'
_diffrn_ambient_temperature 183
_diffrn_detector_area_resol_mean 10.4498
_diffrn_measured_fraction_theta_full 1.000
_diffrn_measured_fraction_theta_max 1.000
_diffrn_measurement_device_type
;
Oxford Diffraction Xcalibur diffractometer with a Ruby detector
;
_diffrn_measurement_method CCD
_diffrn_radiation_monochromator graphite
_diffrn_radiation_source 'Enhance (Mo) X-ray Source'
_diffrn_radiation_type MoK\a
_diffrn_radiation_wavelength 0.71073
_diffrn_reflns_av_R_equivalents 0.0300
_diffrn_reflns_av_sigmaI/netI 0.0103
_diffrn_reflns_limit_h_max 10
_diffrn_reflns_limit_h_min -10
_diffrn_reflns_limit_k_max 16
_diffrn_reflns_limit_k_min -16
_diffrn_reflns_limit_l_max 13
_diffrn_reflns_limit_l_min -13
_diffrn_reflns_number 27299
_diffrn_reflns_reduction_process
;
;
_diffrn_reflns_theta_full 29.99
_diffrn_reflns_theta_max 29.99
_diffrn_reflns_theta_min 2.94
_diffrn_standards_decay_% 0
_diffrn_standards_number 0
_exptl_absorpt_coefficient_mu 1.286
_exptl_absorpt_correction_T_max 0.93000
_exptl_absorpt_correction_T_min 0.4897
_exptl_absorpt_correction_type multi-scan
_exptl_absorpt_process_details
;
(CrysAlisPro; Oxford Diffraction, 2007)
;
_exptl_crystal_colour green
_exptl_crystal_density_diffrn 1.660
_exptl_crystal_density_method 'Not Measured'
_exptl_crystal_description plate
_exptl_crystal_F_000 396
_exptl_crystal_size_max 0.59
_exptl_crystal_size_mid 0.30
_exptl_crystal_size_min 0.06
_refine_diff_density_max 0.372
_refine_diff_density_min -0.328
_refine_ls_extinction_method none
_refine_ls_goodness_of_fit_ref 1.080
_refine_ls_hydrogen_treatment mixed
_refine_ls_matrix_type full
_refine_ls_number_parameters 123
_refine_ls_number_reflns 2257
_refine_ls_number_restraints 0
_refine_ls_restrained_S_all 1.080
_refine_ls_R_factor_all 0.0314
_refine_ls_R_factor_gt 0.0272
_refine_ls_shift/su_max 0.000
_refine_ls_shift/su_mean 0.000
_refine_ls_structure_factor_coef Fsqd
_refine_ls_weighting_details 'calc w=1/[\s^2^(Fo^2^)+(0.0347P)^2^+0.5288P] where P=(Fo^2^+2Fc^2^)/3'
_refine_ls_weighting_scheme calc
_refine_ls_wR_factor_gt 0.0686
_refine_ls_wR_factor_ref 0.0727
_reflns_number_gt 2023
_reflns_number_total 2257
_reflns_threshold_expression 'I > 2\s(I)'
_cod_data_source_file ln3065.cif
_cod_data_source_block I
_cod_original_sg_symbol_H-M 'P 21/c'
_cod_database_code 2016277
_cod_database_fobs_code 2016277

loop_
_symmetry_equiv_pos_site_id
_symmetry_equiv_pos_as_xyz
1 x,y,z
2 -x,1/2+y,1/2-z
3 -x,-y,-z
4 x,1/2-y,1/2+z

loop_
_atom_site_aniso_label
_atom_site_aniso_U_11
_atom_site_aniso_U_22
_atom_site_aniso_U_33
_atom_site_aniso_U_12
_atom_site_aniso_U_13
_atom_site_aniso_U_23
Ni1 0.01940(10) 0.01080(10) 0.02180(10) 0.00080(10) 0.01240(10) 0.00100(10)
O1 0.0278(5) 0.0143(4) 0.0313(5) 0.0023(4) 0.0207(4) 0.0021(4)
N1 0.0188(5) 0.0135(5) 0.0200(5) 0.0001(4) 0.0105(4) -0.0002(4)
N2 0.0246(6) 0.0162(5) 0.0334(6) 0.0010(4) 0.0199(5) 0.0020(4)
N3 0.0245(6) 0.0185(5) 0.0270(6) 0.0023(4) 0.0104(5) -0.0036(4)
N4 0.0195(5) 0.0213(5) 0.0220(5) -0.0041(4) 0.0121(4) -0.0040(4)
N5 0.0235(6) 0.0261(6) 0.0360(7) 0.0028(5) 0.0153(5) -0.0004(5)
C1 0.0190(6) 0.0131(5) 0.0191(5) 0.0001(4) 0.0105(5) -0.0004(4)
C2 0.0255(6) 0.0140(5) 0.0281(6) 0.0010(5) 0.0154(5) 0.0022(5)
C3 0.0285(7) 0.0141(6) 0.0324(7) 0.0048(5) 0.0159(6) 0.0016(5)
C4 0.0225(6) 0.0193(6) 0.0273(6) 0.0046(5) 0.0135(5) -0.0014(5)
C5 0.0210(6) 0.0192(6) 0.0236(6) 0.0007(5) 0.0129(5) -0.0006(5)
C6 0.0187(6) 0.0157(5) 0.0208(5) 0.0010(4) 0.0109(5) 0.0006(4)

loop_
_atom_site_type_symbol
_atom_site_label
_atom_site_fract_x
_atom_site_fract_y
_atom_site_fract_z
_atom_site_U_iso_or_equiv
_atom_site_thermal_displace_type
_atom_site_calc_flag
_atom_site_refinement_flags
_atom_site_occupancy
Ni Ni1 0.50000 0.50000 0.50000 0.01610(10) Uani . . 1.000
O O1 0.65750(15) 0.55448(8) 0.38338(12) 0.0217(3) Uani . . 1.000
N N1 0.41885(17) 0.66349(9) 0.46732(13) 0.0168(3) Uani . . 1.000
N N2 0.75809(18) 0.71011(10) 0.30663(15) 0.0222(3) Uani . . 1.000
N N3 0.74702(19) 0.54476(10) 0.71584(15) 0.0238(3) Uani . . 1.000
N N4 0.88038(18) 0.48045(10) 0.77193(14) 0.0199(3) Uani . . 1.000
N N5 1.00937(19) 0.41667(11) 0.82807(16) 0.0278(4) Uani . . 1.000
C C1 0.51692(19) 0.72592(10) 0.40785(15) 0.0163(3) Uani . . 1.000
C C2 0.4841(2) 0.83979(11) 0.38169(17) 0.0213(3) Uani . . 1.000
C C3 0.3420(2) 0.88961(11) 0.41457(18) 0.0242(4) Uani . . 1.000
C C4 0.2385(2) 0.82500(11) 0.47290(17) 0.0222(3) Uani . . 1.000
C C5 0.2824(2) 0.71179(11) 0.49869(16) 0.0202(3) Uani . . 1.000
C C6 0.65232(19) 0.65825(11) 0.36540(15) 0.0176(3) Uani . . 1.000
H H2 0.55700 0.88280 0.34220 0.0260 Uiso calc R 1.000
H H3 0.31600 0.96740 0.39720 0.0290 Uiso calc R 1.000
H H4 0.13970 0.85740 0.49480 0.0270 Uiso calc R 1.000
H H5 0.21310 0.66730 0.53990 0.0240 Uiso calc R 1.000
H H7 0.754(3) 0.7819(18) 0.294(2) 0.033(5) Uiso . . 1.000
H H8 0.832(3) 0.6701(17) 0.277(2) 0.029(5) Uiso . . 1.000

loop_
_atom_type_symbol
_atom_type_description
_atom_type_scat_dispersion_real
_atom_type_scat_dispersion_imag
_atom_type_scat_source
O O 0.0106 0.0060 'International Tables Vol C Tables 4.2.6.8 and 6.1.1.4'
Ni Ni 0.3393 1.1124 'International Tables Vol C Tables 4.2.6.8 and 6.1.1.4'
N N 0.0061 0.0033 'International Tables Vol C Tables 4.2.6.8 and 6.1.1.4'
H H 0.0000 0.0000 'International Tables Vol C Tables 4.2.6.8 and 6.1.1.4'
C C 0.0033 0.0016 'International Tables Vol C Tables 4.2.6.8 and 6.1.1.4'

loop_
_geom_angle_atom_site_label_1
_geom_angle_atom_site_label_2
_geom_angle_atom_site_label_3
_geom_angle_site_symmetry_3
_geom_angle
_geom_angle_publ_flag
O1 Ni1 N1 . 79.96(5) yes
O1 Ni1 N3 . 87.89(5) yes
O1 Ni1 O1 3_666 180.00 no
O1 Ni1 N1 3_666 100.04(5) yes
O1 Ni1 N3 3_666 92.12(5) yes
N1 Ni1 N3 . 88.96(5) yes
N1 Ni1 N1 3_666 180.00 no
N1 Ni1 N3 3_666 91.04(5) yes
N3 Ni1 N3 3_666 180.00 no
Ni1 O1 C6 . 113.25(10) no
Ni1 N1 C1 . 114.13(10) no
Ni1 N1 C5 . 126.58(10) no
C1 N1 C5 . 119.29(11) no
Ni1 N3 N4 . 118.30(10) yes
N3 N4 N5 . 178.9(2) yes
C6 N2 H7 . 122.2(16) no
C6 N2 H8 . 118.8(14) no
H7 N2 H8 . 119(2) no
N1 C1 C2 . 121.99(14) no
N1 C1 C6 . 113.11(11) no
C2 C1 C6 . 124.81(13) no
C1 C2 C3 . 118.46(14) no
C2 C3 C4 . 119.54(13) no
C3 C4 C5 . 118.58(15) no
N1 C5 C4 . 122.12(14) no
O1 C6 N2 . 122.32(14) no
O1 C6 C1 . 118.73(13) no
N2 C6 C1 . 118.94(12) no
C1 C2 H2 . 121.00 no
C3 C2 H2 . 121.00 no
C2 C3 H3 . 120.00 no
C4 C3 H3 . 120.00 no
C3 C4 H4 . 121.00 no
C5 C4 H4 . 121.00 no
N1 C5 H5 . 119.00 no
C4 C5 H5 . 119.00 no

loop_
_geom_bond_atom_site_label_1
_geom_bond_atom_site_label_2
_geom_bond_distance
_geom_bond_publ_flag
Ni1 O1 2.0730(10) yes
Ni1 N1 2.0320(10) yes
Ni1 N3 2.1370(10) yes
O1 C6 1.2507(16) no
N1 C1 1.3480(19) no
N1 C5 1.336(2) no
N2 C6 1.324(2) no
N3 N4 1.1921(19) no
N4 N5 1.167(2) no
N2 H8 0.88(2) no
N2 H7 0.87(2) no
C1 C6 1.503(2) no
C1 C2 1.3865(18) no
C2 C3 1.390(2) no
C3 C4 1.386(2) no
C4 C5 1.3895(19) no
C2 H2 0.9500 no
C3 H3 0.9500 no
C4 H4 0.9500 no
C5 H5 0.9500 no

loop_
_geom_hbond_atom_site_label_D
_geom_hbond_atom_site_label_H
_geom_hbond_atom_site_label_A
_geom_hbond_site_symmetry_A
_geom_hbond_distance_DH
_geom_hbond_distance_HA
_geom_hbond_distance_DA
_geom_hbond_angle_DHA
_geom_hbond_publ_flag
N2 H7 N3 4_564 0.87(2) 2.20(2) 3.046(2) 168(2) yes
N2 H8 N5 3_766 0.88(2) 2.15(2) 3.021(2) 172(2) yes
C2 H2 N3 4_564 0.95 2.42 3.356(2) 168 no
C3 H3 N5 4_464 0.95 2.54 3.255(2) 133 no
C4 H4 N5 2_656 0.95 2.52 3.403(2) 154 no

loop_
_geom_torsion_atom_site_label_1
_geom_torsion_atom_site_label_2
_geom_torsion_atom_site_label_3
_geom_torsion_atom_site_label_4
_geom_torsion_site_symmetry_1
_geom_torsion
_geom_torsion_publ_flag
N1 Ni1 O1 C6 . 8.26(10) no
N3 Ni1 O1 C6 . -81.06(10) no
N1 Ni1 O1 C6 3_666 -171.74(10) no
N3 Ni1 O1 C6 3_666 98.94(10) no
O1 Ni1 N1 C1 . -7.09(9) no
O1 Ni1 N1 C5 . 172.94(12) no
N3 Ni1 N1 C1 . 80.95(10) no
N3 Ni1 N1 C5 . -99.03(12) no
O1 Ni1 N1 C1 3_666 172.91(9) no
O1 Ni1 N1 C5 3_666 -7.06(12) no
N3 Ni1 N1 C1 3_666 -99.05(10) no
N3 Ni1 N1 C5 3_666 80.97(12) no
O1 Ni1 N3 N4 . -81.96(13) no
N1 Ni1 N3 N4 . -161.94(13) no
O1 Ni1 N3 N4 3_666 98.04(13) no
N1 Ni1 N3 N4 3_666 18.06(13) no
Ni1 O1 C6 N2 . 173.71(11) no
Ni1 O1 C6 C1 . -8.05(15) no
Ni1 N1 C1 C2 . -178.33(11) no
Ni1 N1 C1 C6 . 5.13(14) no
C5 N1 C1 C2 . 1.6(2) no
C5 N1 C1 C6 . -174.90(12) no
Ni1 N1 C5 C4 . 179.58(10) no
C1 N1 C5 C4 . -0.4(2) no
N1 C1 C2 C3 . -1.6(2) no
C6 C1 C2 C3 . 174.50(13) no
N1 C1 C6 O1 . 2.12(18) no
N1 C1 C6 N2 . -179.57(12) no
C2 C1 C6 O1 . -174.30(13) no
C2 C1 C6 N2 . 4.0(2) no
C1 C2 C3 C4 . 0.4(2) no
C2 C3 C4 C5 . 0.8(2) no
C3 C4 C5 N1 . -0.8(2) no
